data_4518691
loop_
_publ_author_name
'Liu, Yawei'
'Li, Yanzhong'
'Wen, Yue'
'Su, Xianlong'
'Xu, Ming'
'Feng, Wei'
'Liu, Qian'
'Li, Fuyou'

_publ_section_title
;
 Significantly Enhanced Afterglow Brightness via Intramolecular Energy
 Transfer
;
_journal_name_full 'ACS Materials Letters'
_journal_page_first 713
_journal_page_last 720
_journal_paper_doi 10.1021/acsmaterialslett.1c00183
_journal_year 2021
_chemical_formula_sum 'C37 H36 B F2 N3 O3 S'
_chemical_formula_weight 651.56
_space_group_crystal_system monoclinic
_space_group_IT_number 14
_space_group_name_Hall '-P 2yn'
_space_group_name_H-M_alt 'P 1 21/n 1'
_atom_sites_solution_hydrogens geom
_audit_creation_method SHELXL-2016/6
_cell_angle_alpha 90
_cell_angle_beta 108.924(2)
_cell_angle_gamma 90
_cell_formula_units_Z 4
_cell_length_a 15.7206(8)
_cell_length_b 10.5473(5)
_cell_length_c 20.3876(10)
_cell_measurement_reflns_used 9657
_cell_measurement_temperature 173(2)
_cell_measurement_theta_max 56.94
_cell_measurement_theta_min 3.74
_cell_volume 3197.8(3)
_computing_cell_refinement 'Bruker SAINT'
_computing_data_collection 'Bruker APEX2'
_computing_data_reduction 'Bruker SAINT'
_computing_molecular_graphics 'Bruker SHELXTL'
_computing_publication_material 'Bruker SHELXTL'
_computing_structure_refinement 'SHELXL-2016/6 (Sheldrick, 2016)'
_computing_structure_solution 'SHELXT 2014/5 (Sheldrick, 2014)'
_diffrn_ambient_temperature 173(2)
_diffrn_measured_fraction_theta_full 0.999
_diffrn_measured_fraction_theta_max 0.999
_diffrn_measurement_device_type 'Bruker APEX-II CCD'
_diffrn_measurement_method '\f and \w scans'
_diffrn_radiation_type GaK\a
_diffrn_radiation_wavelength 1.34139
_diffrn_reflns_av_R_equivalents 0.0231
_diffrn_reflns_av_unetI/netI 0.0215
_diffrn_reflns_Laue_measured_fraction_full 0.999
_diffrn_reflns_Laue_measured_fraction_max 0.999
_diffrn_reflns_limit_h_max 19
_diffrn_reflns_limit_h_min -19
_diffrn_reflns_limit_k_max 13
_diffrn_reflns_limit_k_min -13
_diffrn_reflns_limit_l_max 25
_diffrn_reflns_limit_l_min -25
_diffrn_reflns_number 24097
_diffrn_reflns_point_group_measured_fraction_full 0.999
_diffrn_reflns_point_group_measured_fraction_max 0.999
_diffrn_reflns_theta_full 53.594
_diffrn_reflns_theta_max 56.968
_diffrn_reflns_theta_min 3.743
_exptl_absorpt_coefficient_mu 0.876
_exptl_absorpt_correction_T_max 0.970
_exptl_absorpt_correction_T_min 0.852
_exptl_absorpt_correction_type multi-scan
_exptl_absorpt_process_details sadabs
_exptl_crystal_colour orange
_exptl_crystal_density_diffrn 1.353
_exptl_crystal_description block
_exptl_crystal_F_000 1368
_exptl_crystal_size_max 0.080
_exptl_crystal_size_mid 0.060
_exptl_crystal_size_min 0.030
_refine_diff_density_max 0.497
_refine_diff_density_min -0.531
_refine_diff_density_rms 0.069
_refine_ls_extinction_method none
_refine_ls_goodness_of_fit_ref 1.051
_refine_ls_hydrogen_treatment constr
_refine_ls_matrix_type full
_refine_ls_number_parameters 429
_refine_ls_number_reflns 6545
_refine_ls_number_restraints 0
_refine_ls_restrained_S_all 1.051
_refine_ls_R_factor_all 0.0428
_refine_ls_R_factor_gt 0.0389
_refine_ls_shift/su_max 0.001
_refine_ls_shift/su_mean 0.000
_refine_ls_structure_factor_coef Fsqd
_refine_ls_weighting_details 'w=1/[\s^2^(Fo^2^)+(0.0729P)^2^+1.1336P] where P=(Fo^2^+2Fc^2^)/3'
_refine_ls_weighting_scheme calc
_refine_ls_wR_factor_gt 0.1152
_refine_ls_wR_factor_ref 0.1224
_reflns_Friedel_coverage 0.000
_reflns_number_gt 5994
_reflns_number_total 6545
_reflns_threshold_expression 'I > 2\s(I)'
_cod_data_source_file tz1c00183_si_001.cif
_cod_data_source_block ga_91119b_a
_cod_original_cell_volume 3197.7(3)
_cod_original_sg_symbol_H-M 'P 21/n'
_cod_database_code 4518691
_shelx_shelxl_version_number 2016/6
_shelx_space_group_comment
; 
The symmetry employed for this shelxl refinement is uniquely defined 
by the following loop, which should always be used as a source of 
symmetry information in preference to the above space-group names. 
They are only intended as comments. 
;
_shelx_estimated_absorpt_t_min 0.933
_shelx_estimated_absorpt_t_max 0.974

loop_
_space_group_symop_operation_xyz
'x, y, z'
'-x+1/2, y+1/2, -z+1/2'
'-x, -y, -z'
'x-1/2, -y-1/2, z-1/2'

loop_
_atom_site_label
_atom_site_type_symbol
_atom_site_fract_x
_atom_site_fract_y
_atom_site_fract_z
_atom_site_U_iso_or_equiv
_atom_site_adp_type
_atom_site_occupancy
_atom_site_site_symmetry_order
_atom_site_calc_flag
_atom_site_refinement_flags_posn
_atom_site_refinement_flags_adp
_atom_site_refinement_flags_occupancy
_atom_site_disorder_assembly
_atom_site_disorder_group
S1 S 0.43809(3) 0.75496(4) 0.82668(2) 0.03720(12) Uani 1 1 d . . . . .
B1 B 0.21399(10) 0.69671(15) -0.07456(8) 0.0262(3) Uani 1 1 d . . . . .
F1 F 0.14702(6) 0.61505(8) -0.11327(4) 0.0380(2) Uani 1 1 d . . . . .
F2 F 0.25565(6) 0.75129(9) -0.11833(5) 0.0413(2) Uani 1 1 d . . . . .
N1 N 0.28387(7) 0.62441(10) -0.01493(6) 0.0252(2) Uani 1 1 d . . . . .
N2 N 0.17314(7) 0.80090(11) -0.04069(6) 0.0250(2) Uani 1 1 d . . . . .
N3 N 0.63666(10) 0.88129(16) 1.16101(7) 0.0474(4) Uani 1 1 d . . . . .
O1 O 0.36984(7) 0.82360(11) 0.62281(5) 0.0376(3) Uani 1 1 d . . . . .
O2 O 0.51083(8) 0.87903(12) 0.63026(5) 0.0425(3) Uani 1 1 d . . . . .
O3 O 0.58648(8) 0.87924(12) 0.83694(6) 0.0440(3) Uani 1 1 d . . . . .
C1 C 0.33933(9) 0.53174(13) -0.02153(7) 0.0286(3) Uani 1 1 d . . . . .
C2 C 0.39160(10) 0.49006(14) 0.04463(8) 0.0329(3) Uani 1 1 d . . . . .
H2 H 0.436253 0.425723 0.054095 0.040 Uiso 1 1 calc R U . . .
C3 C 0.36746(9) 0.55784(13) 0.09357(7) 0.0307(3) Uani 1 1 d . . . . .
C4 C 0.29918(9) 0.64437(13) 0.05599(7) 0.0261(3) Uani 1 1 d . . . . .
C5 C 0.25369(9) 0.73990(12) 0.07815(7) 0.0250(3) Uani 1 1 d . . . . .
C6 C 0.19235(9) 0.81853(13) 0.03055(7) 0.0248(3) Uani 1 1 d . . . . .
C7 C 0.14281(9) 0.92561(13) 0.04067(7) 0.0301(3) Uani 1 1 d . . . . .
C8 C 0.09610(10) 0.97045(13) -0.02499(8) 0.0324(3) Uani 1 1 d . . . . .
H8 H 0.057881 1.042607 -0.035089 0.039 Uiso 1 1 calc R U . . .
C9 C 0.11452(9) 0.89195(13) -0.07394(7) 0.0284(3) Uani 1 1 d . . . . .
C10 C 0.27413(9) 0.76228(12) 0.15385(7) 0.0260(3) Uani 1 1 d . . . . .
C11 C 0.22849(9) 0.69794(14) 0.19181(7) 0.0295(3) Uani 1 1 d . . . . .
H11 H 0.182139 0.639663 0.169294 0.035 Uiso 1 1 calc R U . . .
C12 C 0.25071(9) 0.71890(14) 0.26264(7) 0.0296(3) Uani 1 1 d . . . . .
H12 H 0.218545 0.675590 0.288046 0.036 Uiso 1 1 calc R U . . .
C13 C 0.31978(9) 0.80286(13) 0.29727(7) 0.0272(3) Uani 1 1 d . . . . .
C14 C 0.36289(9) 0.86989(13) 0.25802(7) 0.0297(3) Uani 1 1 d . . . . .
H14 H 0.408283 0.929751 0.280139 0.036 Uiso 1 1 calc R U . . .
C15 C 0.34027(9) 0.85017(14) 0.18718(7) 0.0297(3) Uani 1 1 d . . . . .
H15 H 0.370016 0.896828 0.161189 0.036 Uiso 1 1 calc R U . . .
C16 C 0.34793(9) 0.81798(13) 0.37379(7) 0.0272(3) Uani 1 1 d . . . . .
C17 C 0.28631(9) 0.80592(15) 0.40973(7) 0.0323(3) Uani 1 1 d . . . . .
H17 H 0.224706 0.791117 0.384663 0.039 Uiso 1 1 calc R U . . .
C18 C 0.31360(10) 0.81519(15) 0.48132(7) 0.0322(3) Uani 1 1 d . . . . .
H18 H 0.270727 0.807482 0.504912 0.039 Uiso 1 1 calc R U . . .
C19 C 0.40407(9) 0.83588(13) 0.51886(7) 0.0283(3) Uani 1 1 d . . . . .
C20 C 0.46618(9) 0.84813(13) 0.48368(7) 0.0292(3) Uani 1 1 d . . . . .
H20 H 0.527814 0.862291 0.508923 0.035 Uiso 1 1 calc R U . . .
C21 C 0.43849(9) 0.83976(13) 0.41203(7) 0.0289(3) Uani 1 1 d . . . . .
H21 H 0.481337 0.848880 0.388514 0.035 Uiso 1 1 calc R U . . .
C22 C 0.43564(10) 0.84870(14) 0.59547(7) 0.0311(3) Uani 1 1 d . . . . .
C23 C 0.39057(12) 0.85073(16) 0.69579(8) 0.0386(4) Uani 1 1 d . . . . .
H23A H 0.333887 0.861393 0.706477 0.046 Uiso 1 1 calc R U . . .
H23B H 0.424475 0.931346 0.706900 0.046 Uiso 1 1 calc R U . . .
C24 C 0.44531(11) 0.74627(14) 0.74019(8) 0.0353(3) Uani 1 1 d . . . . .
H24A H 0.508891 0.754260 0.742292 0.042 Uiso 1 1 calc R U . . .
H24B H 0.422696 0.662985 0.719389 0.042 Uiso 1 1 calc R U . . .
C25 C 0.53861(10) 0.84227(13) 0.86922(8) 0.0308(3) Uani 1 1 d . . . . .
C26 C 0.55851(10) 0.85845(13) 0.94406(7) 0.0293(3) Uani 1 1 d . . . . .
C27 C 0.50034(10) 0.81989(14) 0.97963(8) 0.0317(3) Uani 1 1 d . . . . .
H27 H 0.442791 0.787068 0.954255 0.038 Uiso 1 1 calc R U . . .
C28 C 0.52498(10) 0.82865(15) 1.05068(8) 0.0346(3) Uani 1 1 d . . . . .
H28 H 0.484334 0.801413 1.073593 0.042 Uiso 1 1 calc R U . . .
C29 C 0.60986(11) 0.87758(14) 1.09007(8) 0.0345(3) Uani 1 1 d . . . . .
C30 C 0.66632(11) 0.92211(16) 1.05340(8) 0.0387(3) Uani 1 1 d . . . . .
H30 H 0.722442 0.959819 1.078149 0.046 Uiso 1 1 calc R U . . .
C31 C 0.64123(10) 0.91169(15) 0.98247(8) 0.0361(3) Uani 1 1 d . . . . .
H31 H 0.680759 0.941153 0.959080 0.043 Uiso 1 1 calc R U . . .
C32 C 0.34062(10) 0.48225(15) -0.08961(8) 0.0356(3) Uani 1 1 d . . . . .
H32A H 0.386089 0.415383 -0.081939 0.053 Uiso 1 1 calc R U . . .
H32B H 0.281385 0.447493 -0.115392 0.053 Uiso 1 1 calc R U . . .
H32C H 0.355233 0.551321 -0.116287 0.053 Uiso 1 1 calc R U . . .
C33 C 0.40583(12) 0.53811(16) 0.17059(8) 0.0428(4) Uani 1 1 d . . . . .
H33A H 0.359578 0.501990 0.187710 0.064 Uiso 1 1 calc R U . . .
H33B H 0.425890 0.619632 0.193431 0.064 Uiso 1 1 calc R U . . .
H33C H 0.457044 0.479845 0.180840 0.064 Uiso 1 1 calc R U . . .
C34 C 0.13870(12) 0.98081(17) 0.10705(8) 0.0440(4) Uani 1 1 d . . . . .
H34A H 0.098766 1.054719 0.096981 0.066 Uiso 1 1 calc R U . . .
H34B H 0.199124 1.006824 0.135830 0.066 Uiso 1 1 calc R U . . .
H34C H 0.115516 0.917093 0.131878 0.066 Uiso 1 1 calc R U . . .
C35 C 0.07584(11) 0.89925(15) -0.15102(8) 0.0370(3) Uani 1 1 d . . . . .
H35A H 0.124704 0.902853 -0.171003 0.056 Uiso 1 1 calc R U . . .
H35B H 0.038644 0.975586 -0.164147 0.056 Uiso 1 1 calc R U . . .
H35C H 0.038777 0.824099 -0.168546 0.056 Uiso 1 1 calc R U . . .
C36 C 0.58256(15) 0.8279(2) 1.19843(10) 0.0573(5) Uani 1 1 d . . . . .
H36A H 0.525676 0.874441 1.187191 0.086 Uiso 1 1 calc R U . . .
H36B H 0.614633 0.833944 1.248326 0.086 Uiso 1 1 calc R U . . .
H36C H 0.570275 0.738629 1.185434 0.086 Uiso 1 1 calc R U . . .
C37 C 0.72210(13) 0.9390(2) 1.19973(9) 0.0556(5) Uani 1 1 d . . . . .
H37A H 0.770341 0.899899 1.186051 0.083 Uiso 1 1 calc R U . . .
H37B H 0.733753 0.926017 1.249473 0.083 Uiso 1 1 calc R U . . .
H37C H 0.719838 1.030095 1.189785 0.083 Uiso 1 1 calc R U . . .

loop_
_atom_site_aniso_label
_atom_site_aniso_U_11
_atom_site_aniso_U_22
_atom_site_aniso_U_33
_atom_site_aniso_U_23
_atom_site_aniso_U_13
_atom_site_aniso_U_12
S1 0.0360(2) 0.0461(2) 0.0296(2) 0.00519(14) 0.01091(15) -0.00515(15)
B1 0.0276(7) 0.0280(7) 0.0227(7) 0.0011(6) 0.0074(6) 0.0026(6)
F1 0.0353(5) 0.0375(5) 0.0331(4) -0.0104(4) 0.0001(4) 0.0023(4)
F2 0.0461(5) 0.0478(5) 0.0385(5) 0.0155(4) 0.0255(4) 0.0130(4)
N1 0.0261(5) 0.0247(5) 0.0236(5) -0.0003(4) 0.0066(4) 0.0012(4)
N2 0.0253(5) 0.0250(5) 0.0233(5) 0.0021(4) 0.0059(4) 0.0014(4)
N3 0.0491(8) 0.0607(9) 0.0316(7) -0.0012(6) 0.0122(6) -0.0038(7)
O1 0.0375(6) 0.0491(6) 0.0244(5) -0.0039(4) 0.0075(4) 0.0027(5)
O2 0.0374(6) 0.0574(7) 0.0265(5) -0.0017(5) 0.0017(4) -0.0075(5)
O3 0.0487(7) 0.0508(7) 0.0400(6) -0.0006(5) 0.0247(5) -0.0132(5)
C1 0.0281(6) 0.0251(6) 0.0327(7) -0.0006(5) 0.0100(5) 0.0010(5)
C2 0.0309(7) 0.0275(7) 0.0368(7) 0.0015(6) 0.0061(6) 0.0068(6)
C3 0.0306(7) 0.0268(6) 0.0291(7) 0.0025(5) 0.0021(5) 0.0021(5)
C4 0.0275(6) 0.0251(6) 0.0228(6) 0.0003(5) 0.0042(5) -0.0001(5)
C5 0.0243(6) 0.0244(6) 0.0240(6) -0.0015(5) 0.0048(5) -0.0037(5)
C6 0.0249(6) 0.0245(6) 0.0234(6) -0.0023(5) 0.0057(5) -0.0013(5)
C7 0.0281(6) 0.0268(7) 0.0323(7) -0.0057(5) 0.0054(5) 0.0006(5)
C8 0.0314(7) 0.0251(7) 0.0373(7) 0.0004(6) 0.0064(6) 0.0059(5)
C9 0.0272(6) 0.0263(6) 0.0298(7) 0.0053(5) 0.0065(5) 0.0016(5)
C10 0.0268(6) 0.0259(6) 0.0225(6) -0.0016(5) 0.0040(5) 0.0010(5)
C11 0.0289(7) 0.0310(7) 0.0255(6) -0.0025(5) 0.0043(5) -0.0064(5)
C12 0.0282(7) 0.0335(7) 0.0261(7) -0.0003(5) 0.0074(5) -0.0037(6)
C13 0.0266(6) 0.0292(7) 0.0237(6) -0.0033(5) 0.0054(5) 0.0005(5)
C14 0.0301(7) 0.0294(7) 0.0270(7) -0.0050(5) 0.0058(5) -0.0067(5)
C15 0.0307(7) 0.0314(7) 0.0262(7) -0.0009(5) 0.0079(5) -0.0057(5)
C16 0.0286(7) 0.0277(6) 0.0234(6) -0.0039(5) 0.0058(5) 0.0009(5)
C17 0.0252(6) 0.0423(8) 0.0272(7) -0.0057(6) 0.0056(5) -0.0011(6)
C18 0.0289(7) 0.0406(8) 0.0277(7) -0.0044(6) 0.0101(5) -0.0005(6)
C19 0.0311(7) 0.0277(7) 0.0239(6) -0.0027(5) 0.0060(5) 0.0010(5)
C20 0.0257(6) 0.0315(7) 0.0271(7) -0.0033(5) 0.0042(5) -0.0009(5)
C21 0.0279(7) 0.0312(7) 0.0273(7) -0.0042(5) 0.0086(5) -0.0014(5)
C22 0.0337(7) 0.0312(7) 0.0256(7) -0.0017(5) 0.0060(6) 0.0004(6)
C23 0.0464(9) 0.0426(8) 0.0261(7) -0.0009(6) 0.0105(6) 0.0102(7)
C24 0.0394(8) 0.0339(8) 0.0327(7) 0.0002(6) 0.0117(6) 0.0017(6)
C25 0.0339(7) 0.0258(6) 0.0349(7) 0.0037(5) 0.0142(6) 0.0017(5)
C26 0.0327(7) 0.0240(6) 0.0330(7) 0.0016(5) 0.0134(6) 0.0028(5)
C27 0.0317(7) 0.0294(7) 0.0359(7) -0.0014(6) 0.0136(6) 0.0000(5)
C28 0.0383(8) 0.0345(8) 0.0359(8) -0.0002(6) 0.0186(6) 0.0004(6)
C29 0.0385(8) 0.0327(7) 0.0322(7) 0.0000(6) 0.0113(6) 0.0057(6)
C30 0.0330(7) 0.0439(9) 0.0385(8) -0.0020(7) 0.0105(6) -0.0029(6)
C31 0.0332(7) 0.0383(8) 0.0394(8) 0.0015(6) 0.0155(6) -0.0019(6)
C32 0.0373(8) 0.0356(8) 0.0359(7) -0.0038(6) 0.0144(6) 0.0055(6)
C33 0.0499(9) 0.0388(8) 0.0292(7) 0.0036(6) -0.0017(7) 0.0124(7)
C34 0.0431(9) 0.0442(9) 0.0373(8) -0.0158(7) 0.0030(7) 0.0133(7)
C35 0.0408(8) 0.0391(8) 0.0291(7) 0.0110(6) 0.0087(6) 0.0083(6)
C36 0.0679(12) 0.0732(14) 0.0346(9) 0.0000(9) 0.0219(8) -0.0075(10)
C37 0.0450(10) 0.0797(14) 0.0369(9) -0.0095(9) 0.0063(7) 0.0033(9)

loop_
_atom_type_symbol
_atom_type_description
_atom_type_scat_dispersion_real
_atom_type_scat_dispersion_imag
_atom_type_scat_source
C C 0.0137 0.0067 'International Tables Vol C Tables 4.2.6.8 and 6.1.1.4'
H H 0.0000 0.0000 'International Tables Vol C Tables 4.2.6.8 and 6.1.1.4'
B B 0.0070 0.0029 'International Tables Vol C Tables 4.2.6.8 and 6.1.1.4'
F F 0.0583 0.0400 'International Tables Vol C Tables 4.2.6.8 and 6.1.1.4'
N N 0.0241 0.0134 'International Tables Vol C Tables 4.2.6.8 and 6.1.1.4'
O O 0.0389 0.0241 'International Tables Vol C Tables 4.2.6.8 and 6.1.1.4'
S S 0.2925 0.4295 'International Tables Vol C Tables 4.2.6.8 and 6.1.1.4'

loop_
_geom_angle_atom_site_label_1
_geom_angle_atom_site_label_2
_geom_angle_atom_site_label_3
_geom_angle
_geom_angle_site_symmetry_1
_geom_angle_site_symmetry_3
_geom_angle_publ_flag
C25 S1 C24 100.02(7) . . ?
F1 B1 F2 108.62(11) . . ?
F1 B1 N2 110.27(11) . . ?
F2 B1 N2 110.05(11) . . ?
F1 B1 N1 110.74(11) . . ?
F2 B1 N1 110.21(11) . . ?
N2 B1 N1 106.94(10) . . ?
C1 N1 C4 108.19(11) . . ?
C1 N1 B1 126.64(11) . . ?
C4 N1 B1 125.17(11) . . ?
C9 N2 C6 108.01(11) . . ?
C9 N2 B1 126.62(11) . . ?
C6 N2 B1 125.36(11) . . ?
C29 N3 C36 121.33(15) . . ?
C29 N3 C37 119.96(15) . . ?
C36 N3 C37 118.71(15) . . ?
C22 O1 C23 116.04(12) . . ?
N1 C1 C2 109.14(12) . . ?
N1 C1 C32 123.58(13) . . ?
C2 C1 C32 127.26(13) . . ?
C3 C2 C1 108.71(12) . . ?
C3 C2 H2 125.6 . . ?
C1 C2 H2 125.6 . . ?
C2 C3 C4 106.20(12) . . ?
C2 C3 C33 125.00(13) . . ?
C4 C3 C33 128.78(13) . . ?
C5 C4 N1 120.56(12) . . ?
C5 C4 C3 131.61(12) . . ?
N1 C4 C3 107.75(12) . . ?
C4 C5 C6 121.03(12) . . ?
C4 C5 C10 119.32(12) . . ?
C6 C5 C10 119.59(12) . . ?
N2 C6 C5 120.72(12) . . ?
N2 C6 C7 108.19(11) . . ?
C5 C6 C7 131.05(12) . . ?
C8 C7 C6 105.91(12) . . ?
C8 C7 C34 125.28(13) . . ?
C6 C7 C34 128.80(13) . . ?
C7 C8 C9 108.69(12) . . ?
C7 C8 H8 125.7 . . ?
C9 C8 H8 125.7 . . ?
N2 C9 C8 109.18(12) . . ?
N2 C9 C35 122.94(13) . . ?
C8 C9 C35 127.85(13) . . ?
C11 C10 C15 119.41(12) . . ?
C11 C10 C5 121.48(12) . . ?
C15 C10 C5 119.11(12) . . ?
C12 C11 C10 119.98(12) . . ?
C12 C11 H11 120.0 . . ?
C10 C11 H11 120.0 . . ?
C11 C12 C13 121.12(13) . . ?
C11 C12 H12 119.4 . . ?
C13 C12 H12 119.4 . . ?
C14 C13 C12 118.14(12) . . ?
C14 C13 C16 120.84(12) . . ?
C12 C13 C16 121.00(12) . . ?
C15 C14 C13 120.84(12) . . ?
C15 C14 H14 119.6 . . ?
C13 C14 H14 119.6 . . ?
C14 C15 C10 120.41(13) . . ?
C14 C15 H15 119.8 . . ?
C10 C15 H15 119.8 . . ?
C17 C16 C21 118.34(12) . . ?
C17 C16 C13 121.33(12) . . ?
C21 C16 C13 120.28(12) . . ?
C18 C17 C16 121.06(13) . . ?
C18 C17 H17 119.5 . . ?
C16 C17 H17 119.5 . . ?
C17 C18 C19 120.06(13) . . ?
C17 C18 H18 120.0 . . ?
C19 C18 H18 120.0 . . ?
C20 C19 C18 119.46(12) . . ?
C20 C19 C22 118.87(12) . . ?
C18 C19 C22 121.64(13) . . ?
C21 C20 C19 120.28(13) . . ?
C21 C20 H20 119.9 . . ?
C19 C20 H20 119.9 . . ?
C20 C21 C16 120.79(13) . . ?
C20 C21 H21 119.6 . . ?
C16 C21 H21 119.6 . . ?
O2 C22 O1 122.97(13) . . ?
O2 C22 C19 124.87(14) . . ?
O1 C22 C19 112.16(12) . . ?
O1 C23 C24 111.60(12) . . ?
O1 C23 H23A 109.3 . . ?
C24 C23 H23A 109.3 . . ?
O1 C23 H23B 109.3 . . ?
C24 C23 H23B 109.3 . . ?
H23A C23 H23B 108.0 . . ?
C23 C24 S1 110.19(11) . . ?
C23 C24 H24A 109.6 . . ?
S1 C24 H24A 109.6 . . ?
C23 C24 H24B 109.6 . . ?
S1 C24 H24B 109.6 . . ?
H24A C24 H24B 108.1 . . ?
O3 C25 C26 124.54(14) . . ?
O3 C25 S1 120.49(12) . . ?
C26 C25 S1 114.90(10) . . ?
C27 C26 C31 118.13(13) . . ?
C27 C26 C25 123.46(13) . . ?
C31 C26 C25 118.38(13) . . ?
C28 C27 C26 121.20(14) . . ?
C28 C27 H27 119.4 . . ?
C26 C27 H27 119.4 . . ?
C27 C28 C29 120.94(14) . . ?
C27 C28 H28 119.5 . . ?
C29 C28 H28 119.5 . . ?
N3 C29 C28 121.39(14) . . ?
N3 C29 C30 121.22(15) . . ?
C28 C29 C30 117.40(14) . . ?
C31 C30 C29 120.98(14) . . ?
C31 C30 H30 119.5 . . ?
C29 C30 H30 119.5 . . ?
C30 C31 C26 121.22(14) . . ?
C30 C31 H31 119.4 . . ?
C26 C31 H31 119.4 . . ?
C1 C32 H32A 109.5 . . ?
C1 C32 H32B 109.5 . . ?
H32A C32 H32B 109.5 . . ?
C1 C32 H32C 109.5 . . ?
H32A C32 H32C 109.5 . . ?
H32B C32 H32C 109.5 . . ?
C3 C33 H33A 109.5 . . ?
C3 C33 H33B 109.5 . . ?
H33A C33 H33B 109.5 . . ?
C3 C33 H33C 109.5 . . ?
H33A C33 H33C 109.5 . . ?
H33B C33 H33C 109.5 . . ?
C7 C34 H34A 109.5 . . ?
C7 C34 H34B 109.5 . . ?
H34A C34 H34B 109.5 . . ?
C7 C34 H34C 109.5 . . ?
H34A C34 H34C 109.5 . . ?
H34B C34 H34C 109.5 . . ?
C9 C35 H35A 109.5 . . ?
C9 C35 H35B 109.5 . . ?
H35A C35 H35B 109.5 . . ?
C9 C35 H35C 109.5 . . ?
H35A C35 H35C 109.5 . . ?
H35B C35 H35C 109.5 . . ?
N3 C36 H36A 109.5 . . ?
N3 C36 H36B 109.5 . . ?
H36A C36 H36B 109.5 . . ?
N3 C36 H36C 109.5 . . ?
H36A C36 H36C 109.5 . . ?
H36B C36 H36C 109.5 . . ?
N3 C37 H37A 109.5 . . ?
N3 C37 H37B 109.5 . . ?
H37A C37 H37B 109.5 . . ?
N3 C37 H37C 109.5 . . ?
H37A C37 H37C 109.5 . . ?
H37B C37 H37C 109.5 . . ?

loop_
_geom_bond_atom_site_label_1
_geom_bond_atom_site_label_2
_geom_bond_distance
_geom_bond_site_symmetry_2
_geom_bond_publ_flag
S1 C25 1.7912(15) . ?
S1 C24 1.8057(16) . ?
B1 F1 1.3907(17) . ?
B1 F2 1.3913(17) . ?
B1 N2 1.5442(18) . ?
B1 N1 1.5492(18) . ?
N1 C1 1.3452(18) . ?
N1 C4 1.4026(17) . ?
N2 C9 1.3512(17) . ?
N2 C6 1.3968(16) . ?
N3 C29 1.370(2) . ?
N3 C36 1.430(2) . ?
N3 C37 1.453(2) . ?
O1 C22 1.3508(18) . ?
O1 C23 1.4448(17) . ?
O2 C22 1.2078(18) . ?
O3 C25 1.2136(18) . ?
C1 C2 1.403(2) . ?
C1 C32 1.489(2) . ?
C2 C3 1.377(2) . ?
C2 H2 0.9500 . ?
C3 C4 1.4279(18) . ?
C3 C33 1.5027(19) . ?
C4 C5 1.3929(19) . ?
C5 C6 1.3973(18) . ?
C5 C10 1.4899(18) . ?
C6 C7 1.4244(19) . ?
C7 C8 1.385(2) . ?
C7 C34 1.494(2) . ?
C8 C9 1.397(2) . ?
C8 H8 0.9500 . ?
C9 C35 1.4919(19) . ?
C10 C11 1.391(2) . ?
C10 C15 1.3942(19) . ?
C11 C12 1.3889(19) . ?
C11 H11 0.9500 . ?
C12 C13 1.4017(19) . ?
C12 H12 0.9500 . ?
C13 C14 1.397(2) . ?
C13 C16 1.4856(18) . ?
C14 C15 1.3865(19) . ?
C14 H14 0.9500 . ?
C15 H15 0.9500 . ?
C16 C17 1.397(2) . ?
C16 C21 1.4026(19) . ?
C17 C18 1.3847(19) . ?
C17 H17 0.9500 . ?
C18 C19 1.397(2) . ?
C18 H18 0.9500 . ?
C19 C20 1.392(2) . ?
C19 C22 1.4837(18) . ?
C20 C21 1.3851(19) . ?
C20 H20 0.9500 . ?
C21 H21 0.9500 . ?
C23 C24 1.506(2) . ?
C23 H23A 0.9900 . ?
C23 H23B 0.9900 . ?
C24 H24A 0.9900 . ?
C24 H24B 0.9900 . ?
C25 C26 1.465(2) . ?
C26 C27 1.399(2) . ?
C26 C31 1.400(2) . ?
C27 C28 1.376(2) . ?
C27 H27 0.9500 . ?
C28 C29 1.413(2) . ?
C28 H28 0.9500 . ?
C29 C30 1.413(2) . ?
C30 C31 1.374(2) . ?
C30 H30 0.9500 . ?
C31 H31 0.9500 . ?
C32 H32A 0.9800 . ?
C32 H32B 0.9800 . ?
C32 H32C 0.9800 . ?
C33 H33A 0.9800 . ?
C33 H33B 0.9800 . ?
C33 H33C 0.9800 . ?
C34 H34A 0.9800 . ?
C34 H34B 0.9800 . ?
C34 H34C 0.9800 . ?
C35 H35A 0.9800 . ?
C35 H35B 0.9800 . ?
C35 H35C 0.9800 . ?
C36 H36A 0.9800 . ?
C36 H36B 0.9800 . ?
C36 H36C 0.9800 . ?
C37 H37A 0.9800 . ?
C37 H37B 0.9800 . ?
C37 H37C 0.9800 . ?

loop_
_geom_torsion_atom_site_label_1
_geom_torsion_atom_site_label_2
_geom_torsion_atom_site_label_3
_geom_torsion_atom_site_label_4
_geom_torsion
_geom_torsion_site_symmetry_1
_geom_torsion_site_symmetry_2
_geom_torsion_site_symmetry_3
_geom_torsion_site_symmetry_4
_geom_torsion_publ_flag
F1 B1 N1 C1 64.57(17) . . . . ?
F2 B1 N1 C1 -55.65(18) . . . . ?
N2 B1 N1 C1 -175.26(12) . . . . ?
F1 B1 N1 C4 -114.68(14) . . . . ?
F2 B1 N1 C4 125.10(13) . . . . ?
N2 B1 N1 C4 5.50(17) . . . . ?
F1 B1 N2 C9 -64.95(17) . . . . ?
F2 B1 N2 C9 54.87(17) . . . . ?
N1 B1 N2 C9 174.58(12) . . . . ?
F1 B1 N2 C6 116.44(13) . . . . ?
F2 B1 N2 C6 -123.75(13) . . . . ?
N1 B1 N2 C6 -4.04(17) . . . . ?
C4 N1 C1 C2 -0.11(15) . . . . ?
B1 N1 C1 C2 -179.47(12) . . . . ?
C4 N1 C1 C32 178.40(13) . . . . ?
B1 N1 C1 C32 -1.0(2) . . . . ?
N1 C1 C2 C3 0.51(17) . . . . ?
C32 C1 C2 C3 -177.93(14) . . . . ?
C1 C2 C3 C4 -0.68(17) . . . . ?
C1 C2 C3 C33 177.80(14) . . . . ?
C1 N1 C4 C5 176.89(12) . . . . ?
B1 N1 C4 C5 -3.7(2) . . . . ?
C1 N1 C4 C3 -0.31(15) . . . . ?
B1 N1 C4 C3 179.06(12) . . . . ?
C2 C3 C4 C5 -176.16(15) . . . . ?
C33 C3 C4 C5 5.4(3) . . . . ?
C2 C3 C4 N1 0.61(16) . . . . ?
C33 C3 C4 N1 -177.79(15) . . . . ?
N1 C4 C5 C6 -0.4(2) . . . . ?
C3 C4 C5 C6 176.01(14) . . . . ?
N1 C4 C5 C10 -177.50(12) . . . . ?
C3 C4 C5 C10 -1.1(2) . . . . ?
C9 N2 C6 C5 -178.03(12) . . . . ?
B1 N2 C6 C5 0.80(19) . . . . ?
C9 N2 C6 C7 -0.03(15) . . . . ?
B1 N2 C6 C7 178.80(12) . . . . ?
C4 C5 C6 N2 1.9(2) . . . . ?
C10 C5 C6 N2 178.92(11) . . . . ?
C4 C5 C6 C7 -175.63(14) . . . . ?
C10 C5 C6 C7 1.4(2) . . . . ?
N2 C6 C7 C8 -0.83(15) . . . . ?
C5 C6 C7 C8 176.89(14) . . . . ?
N2 C6 C7 C34 178.38(15) . . . . ?
C5 C6 C7 C34 -3.9(3) . . . . ?
C6 C7 C8 C9 1.35(16) . . . . ?
C34 C7 C8 C9 -177.88(15) . . . . ?
C6 N2 C9 C8 0.88(15) . . . . ?
B1 N2 C9 C8 -177.93(12) . . . . ?
C6 N2 C9 C35 -177.29(13) . . . . ?
B1 N2 C9 C35 3.9(2) . . . . ?
C7 C8 C9 N2 -1.43(17) . . . . ?
C7 C8 C9 C35 176.62(14) . . . . ?
C4 C5 C10 C11 -88.72(17) . . . . ?
C6 C5 C10 C11 94.16(16) . . . . ?
C4 C5 C10 C15 91.55(16) . . . . ?
C6 C5 C10 C15 -85.56(17) . . . . ?
C15 C10 C11 C12 -1.8(2) . . . . ?
C5 C10 C11 C12 178.48(13) . . . . ?
C10 C11 C12 C13 -1.0(2) . . . . ?
C11 C12 C13 C14 3.1(2) . . . . ?
C11 C12 C13 C16 -175.45(13) . . . . ?
C12 C13 C14 C15 -2.4(2) . . . . ?
C16 C13 C14 C15 176.12(13) . . . . ?
C13 C14 C15 C10 -0.3(2) . . . . ?
C11 C10 C15 C14 2.5(2) . . . . ?
C5 C10 C15 C14 -177.81(13) . . . . ?
C14 C13 C16 C17 148.86(15) . . . . ?
C12 C13 C16 C17 -32.6(2) . . . . ?
C14 C13 C16 C21 -33.8(2) . . . . ?
C12 C13 C16 C21 144.77(14) . . . . ?
C21 C16 C17 C18 0.0(2) . . . . ?
C13 C16 C17 C18 177.45(13) . . . . ?
C16 C17 C18 C19 -0.5(2) . . . . ?
C17 C18 C19 C20 0.6(2) . . . . ?
C17 C18 C19 C22 178.86(14) . . . . ?
C18 C19 C20 C21 -0.1(2) . . . . ?
C22 C19 C20 C21 -178.41(13) . . . . ?
C19 C20 C21 C16 -0.5(2) . . . . ?
C17 C16 C21 C20 0.5(2) . . . . ?
C13 C16 C21 C20 -176.98(13) . . . . ?
C23 O1 C22 O2 7.7(2) . . . . ?
C23 O1 C22 C19 -171.67(12) . . . . ?
C20 C19 C22 O2 6.1(2) . . . . ?
C18 C19 C22 O2 -172.25(15) . . . . ?
C20 C19 C22 O1 -174.56(13) . . . . ?
C18 C19 C22 O1 7.1(2) . . . . ?
C22 O1 C23 C24 -80.70(17) . . . . ?
O1 C23 C24 S1 -160.79(11) . . . . ?
C25 S1 C24 C23 -96.05(12) . . . . ?
C24 S1 C25 O3 2.07(14) . . . . ?
C24 S1 C25 C26 -175.24(11) . . . . ?
O3 C25 C26 C27 177.10(15) . . . . ?
S1 C25 C26 C27 -5.72(18) . . . . ?
O3 C25 C26 C31 -5.0(2) . . . . ?
S1 C25 C26 C31 172.23(11) . . . . ?
C31 C26 C27 C28 -2.8(2) . . . . ?
C25 C26 C27 C28 175.14(13) . . . . ?
C26 C27 C28 C29 0.3(2) . . . . ?
C36 N3 C29 C28 4.4(3) . . . . ?
C37 N3 C29 C28 -176.37(17) . . . . ?
C36 N3 C29 C30 -175.34(18) . . . . ?
C37 N3 C29 C30 3.9(2) . . . . ?
C27 C28 C29 N3 -176.95(15) . . . . ?
C27 C28 C29 C30 2.8(2) . . . . ?
N3 C29 C30 C31 176.32(15) . . . . ?
C28 C29 C30 C31 -3.4(2) . . . . ?
C29 C30 C31 C26 1.0(2) . . . . ?
C27 C26 C31 C30 2.2(2) . . . . ?
C25 C26 C31 C30 -175.88(14) . . . . ?
